data_4518173
loop_
_publ_author_name
'Gjineci, Nansi'
'Aharonovich, Sinai'
'Dekel, Dario R.'
'Diesendruck, Charles E.'

_publ_section_title
;
 Increasing the Alkaline Stability of <i>N</i>,<i>N</i>-Diaryl Carbazolium
 Salts Using Substituent Electronic Effects.
;
_journal_name_full 'ACS applied materials &amp; interfaces'
_journal_paper_doi 10.1021/acsami.0c14132
_journal_year 2020
_chemical_formula_moiety 'C24 H16 Br2 N, F6 P'
_chemical_formula_sum 'C24 H16 Br2 F6 N P'
_chemical_formula_weight 623.15
_chemical_name_common 'Charles56b (Nansi)'
_space_group_crystal_system monoclinic
_space_group_IT_number 14
_space_group_name_Hall '-P 2ybc'
_space_group_name_H-M_alt 'P 1 21/c 1'
_atom_sites_solution_hydrogens geom
_audit_creation_method SHELXL-2014/7
_cell_angle_alpha 90
_cell_angle_beta 103.842(4)
_cell_angle_gamma 90
_cell_formula_units_Z 4
_cell_length_a 8.9254(14)
_cell_length_b 17.366(3)
_cell_length_c 15.620(2)
_cell_measurement_reflns_used 4168
_cell_measurement_temperature 200(2)
_cell_measurement_theta_max 25.187
_cell_measurement_theta_min 1.786
_cell_volume 2350.8(6)
_computing_cell_refinement 'APEX2 v2010.7-0 (Bruker AXS)'
_computing_data_collection 'Bruker Instrument Service v2010.7.0.0'
_computing_data_reduction 'SAINT V7.68A (Bruker AXS, 2009)'
_computing_molecular_graphics 'Olex2 (Dolomanov et al., 2009)'
_computing_publication_material 'Olex2 (Dolomanov et al., 2009)'
_computing_structure_refinement 'SHELXL-2018/3 (Sheldrick, 2018)'
_computing_structure_solution 'SHELXT 2014/4 (Sheldrick, 2014)'
_diffrn_ambient_temperature 200(2)
_diffrn_detector_area_resol_mean 95
_diffrn_measured_fraction_theta_full 0.985
_diffrn_measured_fraction_theta_max 0.985
_diffrn_measurement_device_type 'APEX2 (Bruker AXS)'
_diffrn_measurement_method '\f and \w scans'
_diffrn_radiation_type MoK\a
_diffrn_radiation_wavelength 0.71073
_diffrn_reflns_av_R_equivalents 0.0877
_diffrn_reflns_av_unetI/netI 0.0960
_diffrn_reflns_Laue_measured_fraction_full 0.985
_diffrn_reflns_Laue_measured_fraction_max 0.985
_diffrn_reflns_limit_h_max 10
_diffrn_reflns_limit_h_min -10
_diffrn_reflns_limit_k_max 20
_diffrn_reflns_limit_k_min -15
_diffrn_reflns_limit_l_max 18
_diffrn_reflns_limit_l_min -17
_diffrn_reflns_number 14397
_diffrn_reflns_point_group_measured_fraction_full 0.985
_diffrn_reflns_point_group_measured_fraction_max 0.985
_diffrn_reflns_theta_full 25.187
_diffrn_reflns_theta_max 25.187
_diffrn_reflns_theta_min 1.783
_exptl_absorpt_coefficient_mu 3.578
_exptl_absorpt_correction_T_max 0.719
_exptl_absorpt_correction_T_min 0.500
_exptl_absorpt_correction_type multi-scan
_exptl_absorpt_process_details 'SADABS V2008/1 (Bruker AXS)'
_exptl_crystal_colour 'light yellow'
_exptl_crystal_density_diffrn 1.761
_exptl_crystal_description plate
_exptl_crystal_F_000 1224
_exptl_crystal_size_max 0.210
_exptl_crystal_size_mid 0.180
_exptl_crystal_size_min 0.090
_refine_diff_density_max 0.687
_refine_diff_density_min -0.577
_refine_diff_density_rms 0.085
_refine_ls_extinction_method none
_refine_ls_goodness_of_fit_ref 1.025
_refine_ls_hydrogen_treatment constr
_refine_ls_matrix_type full
_refine_ls_number_parameters 307
_refine_ls_number_reflns 4168
_refine_ls_number_restraints 0
_refine_ls_restrained_S_all 1.025
_refine_ls_R_factor_all 0.1136
_refine_ls_R_factor_gt 0.0553
_refine_ls_shift/su_max 0.001
_refine_ls_shift/su_mean 0.000
_refine_ls_structure_factor_coef Fsqd
_refine_ls_weighting_details 'w=1/[\s^2^(Fo^2^)+(0.0551P)^2^+0.7112P] where P=(Fo^2^+2Fc^2^)/3'
_refine_ls_weighting_scheme calc
_refine_ls_wR_factor_gt 0.1200
_refine_ls_wR_factor_ref 0.1396
_reflns_Friedel_coverage 0.000
_reflns_number_gt 2383
_reflns_number_total 4168
_reflns_threshold_expression 'I > 2\s(I)'
_cod_data_source_file am0c14132_si_002.cif
_cod_data_source_block Charles55b
_cod_original_sg_symbol_H-M 'P 21/c'
_cod_database_code 4518173
_shelx_shelxl_version_number 2014/7
_shelx_space_group_comment
;
The symmetry employed for this shelxl refinement is uniquely defined
by the following loop, which should always be used as a source of
symmetry information in preference to the above space-group names.
They are only intended as comments.
;
_shelx_estimated_absorpt_t_min 0.520
_shelx_estimated_absorpt_t_max 0.739

loop_
_space_group_symop_operation_xyz
'x, y, z'
'-x, y+1/2, -z+1/2'
'-x, -y, -z'
'x, -y-1/2, z-1/2'

loop_
_atom_site_label
_atom_site_type_symbol
_atom_site_fract_x
_atom_site_fract_y
_atom_site_fract_z
_atom_site_U_iso_or_equiv
_atom_site_adp_type
_atom_site_occupancy
_atom_site_site_symmetry_order
_atom_site_calc_flag
_atom_site_refinement_flags_posn
_atom_site_refinement_flags_adp
_atom_site_refinement_flags_occupancy
_atom_site_disorder_assembly
_atom_site_disorder_group
Br1 Br 0.66289(10) 0.46861(4) 0.43622(5) 0.0795(3) Uani 1 1 d . . . . .
Br2 Br 1.08642(9) 0.92079(4) 0.84278(4) 0.0626(3) Uani 1 1 d . . . . .
N1 N 0.7811(5) 0.8170(2) 0.4659(3) 0.0323(11) Uani 1 1 d . . . . .
C1 C 0.8805(6) 0.8280(3) 0.4005(3) 0.0372(14) Uani 1 1 d . . . . .
C2 C 1.0229(7) 0.7946(3) 0.4061(4) 0.0444(16) Uani 1 1 d . . . . .
H2 H 1.0713 0.7631 0.4545 0.053 Uiso 1 1 calc R U . . .
C3 C 1.0911(8) 0.8097(4) 0.3367(5) 0.0588(19) Uani 1 1 d . . . . .
H3 H 1.1893 0.7884 0.3373 0.071 Uiso 1 1 calc R U . . .
C4 C 1.0171(10) 0.8558(4) 0.2661(5) 0.065(2) Uani 1 1 d . . . . .
H4 H 1.0658 0.8654 0.2193 0.078 Uiso 1 1 calc R U . . .
C5 C 0.8731(9) 0.8881(4) 0.2629(4) 0.059(2) Uani 1 1 d . . . . .
H5 H 0.8224 0.9184 0.2140 0.071 Uiso 1 1 calc R U . . .
C6 C 0.8058(7) 0.8751(3) 0.3320(4) 0.0412(15) Uani 1 1 d . . . . .
C7 C 0.6631(7) 0.9024(3) 0.3509(4) 0.0433(16) Uani 1 1 d . . . . .
C8 C 0.5505(9) 0.9541(4) 0.3069(4) 0.062(2) Uani 1 1 d . . . . .
H8 H 0.5581 0.9779 0.2533 0.074 Uiso 1 1 calc R U . . .
C9 C 0.4279(9) 0.9693(4) 0.3441(5) 0.069(2) Uani 1 1 d . . . . .
H9 H 0.3522 1.0058 0.3168 0.083 Uiso 1 1 calc R U . . .
C10 C 0.4129(7) 0.9331(4) 0.4196(5) 0.063(2) Uani 1 1 d . . . . .
H10 H 0.3252 0.9437 0.4421 0.076 Uiso 1 1 calc R U . . .
C11 C 0.5222(7) 0.8815(3) 0.4635(4) 0.0492(17) Uani 1 1 d . . . . .
H11 H 0.5125 0.8564 0.5160 0.059 Uiso 1 1 calc R U . . .
C12 C 0.6445(7) 0.8685(3) 0.4276(4) 0.0384(15) Uani 1 1 d . . . . .
C13 C 0.7419(6) 0.7324(3) 0.4641(3) 0.0326(13) Uani 1 1 d . . . . .
C14 C 0.6096(7) 0.7047(3) 0.4081(4) 0.0422(15) Uani 1 1 d . . . . .
H14 H 0.5363 0.7394 0.3744 0.051 Uiso 1 1 calc R U . . .
C15 C 0.5836(7) 0.6264(4) 0.4009(4) 0.0518(17) Uani 1 1 d . . . . .
H15 H 0.4918 0.6070 0.3631 0.062 Uiso 1 1 calc R U . . .
C16 C 0.6913(7) 0.5767(3) 0.4486(4) 0.0466(16) Uani 1 1 d . . . . .
C17 C 0.8253(7) 0.6042(3) 0.5063(4) 0.0455(16) Uani 1 1 d . . . . .
H17 H 0.8986 0.5695 0.5399 0.055 Uiso 1 1 calc R U . . .
C18 C 0.8490(6) 0.6819(3) 0.5133(3) 0.0403(14) Uani 1 1 d . . . . .
H18 H 0.9394 0.7014 0.5523 0.048 Uiso 1 1 calc R U . . .
C19 C 0.8556(6) 0.8453(3) 0.5583(4) 0.0356(14) Uani 1 1 d . . . . .
C20 C 0.9734(6) 0.8978(3) 0.5709(4) 0.0387(14) Uani 1 1 d . . . . .
H20 H 1.0087 0.9173 0.5224 0.046 Uiso 1 1 calc R U . . .
C21 C 1.0401(7) 0.9219(3) 0.6565(4) 0.0439(15) Uani 1 1 d . . . . .
H21 H 1.1230 0.9577 0.6675 0.053 Uiso 1 1 calc R U . . .
C22 C 0.9847(7) 0.8933(3) 0.7246(4) 0.0409(15) Uani 1 1 d . . . . .
C23 C 0.8633(7) 0.8432(3) 0.7113(4) 0.0427(15) Uani 1 1 d . . . . .
H23 H 0.8247 0.8257 0.7596 0.051 Uiso 1 1 calc R U . . .
C24 C 0.7977(6) 0.8186(3) 0.6269(4) 0.0407(15) Uani 1 1 d . . . . .
H24 H 0.7135 0.7836 0.6161 0.049 Uiso 1 1 calc R U . . .
P1 P 0.35866(19) 0.75913(11) 0.65631(11) 0.0536(5) Uani 1 1 d . . . . .
F1 F 0.3196(7) 0.8342(3) 0.5972(4) 0.144(3) Uani 1 1 d . . . . .
F2 F 0.3916(7) 0.6868(3) 0.7151(4) 0.136(2) Uani 1 1 d . . . . .
F3 F 0.4249(6) 0.7229(3) 0.5811(3) 0.1066(17) Uani 1 1 d . . . . .
F4 F 0.5186(6) 0.7946(4) 0.6959(3) 0.161(3) Uani 1 1 d . . . . .
F5 F 0.3013(6) 0.7991(3) 0.7342(3) 0.1039(16) Uani 1 1 d . . . . .
F6 F 0.1939(5) 0.7324(4) 0.6162(3) 0.152(3) Uani 1 1 d . . . . .

loop_
_atom_site_aniso_label
_atom_site_aniso_U_11
_atom_site_aniso_U_22
_atom_site_aniso_U_33
_atom_site_aniso_U_23
_atom_site_aniso_U_13
_atom_site_aniso_U_12
Br1 0.1211(7) 0.0374(4) 0.0617(5) 0.0009(3) -0.0144(4) -0.0138(4)
Br2 0.0995(6) 0.0510(4) 0.0312(4) -0.0097(3) 0.0035(3) -0.0126(4)
N1 0.040(3) 0.037(3) 0.021(2) 0.003(2) 0.007(2) -0.002(2)
C1 0.050(4) 0.038(4) 0.026(3) -0.005(3) 0.012(3) -0.008(3)
C2 0.056(4) 0.047(4) 0.035(4) -0.007(3) 0.021(3) -0.015(3)
C3 0.071(5) 0.055(5) 0.060(5) -0.017(4) 0.036(4) -0.012(4)
C4 0.103(6) 0.058(5) 0.046(5) -0.017(4) 0.043(4) -0.034(5)
C5 0.099(6) 0.039(4) 0.040(4) 0.001(3) 0.018(4) -0.016(4)
C6 0.060(4) 0.038(4) 0.029(4) -0.002(3) 0.017(3) -0.017(3)
C7 0.057(4) 0.034(3) 0.031(4) -0.001(3) -0.004(3) -0.013(3)
C8 0.086(5) 0.041(4) 0.046(4) 0.010(3) -0.009(4) -0.001(4)
C9 0.072(5) 0.044(4) 0.073(6) -0.005(4) -0.019(4) 0.014(4)
C10 0.049(4) 0.061(5) 0.076(5) -0.008(4) 0.005(4) 0.006(3)
C11 0.046(4) 0.051(4) 0.047(4) -0.002(3) 0.003(3) 0.000(3)
C12 0.043(4) 0.033(3) 0.035(4) 0.000(3) 0.001(3) 0.002(3)
C13 0.040(3) 0.030(3) 0.027(3) 0.000(2) 0.007(2) -0.009(2)
C14 0.047(3) 0.038(4) 0.038(3) 0.002(3) 0.002(3) -0.005(3)
C15 0.057(4) 0.046(4) 0.043(4) 0.000(3) -0.005(3) -0.014(3)
C16 0.072(4) 0.030(3) 0.035(4) 0.006(3) 0.008(3) -0.006(3)
C17 0.062(4) 0.040(4) 0.031(3) 0.007(3) 0.004(3) -0.001(3)
C18 0.042(3) 0.042(4) 0.032(3) -0.002(3) 0.000(3) -0.004(3)
C19 0.039(3) 0.034(3) 0.032(3) -0.007(3) 0.005(3) 0.001(3)
C20 0.048(4) 0.033(3) 0.036(3) -0.003(3) 0.012(3) -0.007(3)
C21 0.058(4) 0.037(4) 0.037(4) -0.009(3) 0.010(3) -0.010(3)
C22 0.059(4) 0.035(3) 0.027(3) -0.006(3) 0.007(3) 0.002(3)
C23 0.055(4) 0.045(4) 0.031(4) -0.002(3) 0.015(3) -0.002(3)
C24 0.043(3) 0.046(4) 0.032(3) 0.007(3) 0.008(3) -0.006(3)
P1 0.0468(10) 0.0709(13) 0.0432(11) 0.0067(9) 0.0112(8) 0.0007(9)
F1 0.202(6) 0.101(4) 0.170(6) 0.063(4) 0.128(5) 0.039(4)
F2 0.182(6) 0.110(4) 0.130(5) 0.071(4) 0.062(4) 0.066(4)
F3 0.154(5) 0.096(4) 0.085(3) -0.023(3) 0.058(3) 0.001(3)
F4 0.095(4) 0.298(9) 0.107(4) -0.079(5) 0.057(3) -0.093(5)
F5 0.106(4) 0.128(5) 0.096(4) -0.009(3) 0.060(3) -0.003(3)
F6 0.079(4) 0.247(8) 0.105(4) 0.041(4) -0.026(3) -0.084(4)

loop_
_atom_type_symbol
_atom_type_description
_atom_type_scat_dispersion_real
_atom_type_scat_dispersion_imag
_atom_type_scat_source
C C 0.0033 0.0016 'International Tables Vol C Tables 4.2.6.8 and 6.1.1.4'
H H 0.0000 0.0000 'International Tables Vol C Tables 4.2.6.8 and 6.1.1.4'
Br Br -0.2901 2.4595 'International Tables Vol C Tables 4.2.6.8 and 6.1.1.4'
F F 0.0171 0.0103 'International Tables Vol C Tables 4.2.6.8 and 6.1.1.4'
N N 0.0061 0.0033 'International Tables Vol C Tables 4.2.6.8 and 6.1.1.4'
P P 0.1023 0.0942 'International Tables Vol C Tables 4.2.6.8 and 6.1.1.4'

loop_
_geom_angle_atom_site_label_1
_geom_angle_atom_site_label_2
_geom_angle_atom_site_label_3
_geom_angle
_geom_angle_site_symmetry_1
_geom_angle_site_symmetry_3
_geom_angle_publ_flag
C13 N1 C12 114.0(4) . . ?
C13 N1 C1 106.3(4) . . ?
C12 N1 C1 101.8(4) . . ?
C13 N1 C19 112.3(4) . . ?
C12 N1 C19 108.2(4) . . ?
C1 N1 C19 113.9(4) . . ?
C2 C1 C6 124.3(6) . . ?
C2 C1 N1 125.6(5) . . ?
C6 C1 N1 110.1(5) . . ?
C1 C2 C3 116.0(6) . . ?
C1 C2 H2 122.0 . . ?
C3 C2 H2 122.0 . . ?
C2 C3 C4 120.8(7) . . ?
C2 C3 H3 119.6 . . ?
C4 C3 H3 119.6 . . ?
C5 C4 C3 121.2(7) . . ?
C5 C4 H4 119.4 . . ?
C3 C4 H4 119.4 . . ?
C6 C5 C4 118.7(6) . . ?
C6 C5 H5 120.7 . . ?
C4 C5 H5 120.7 . . ?
C5 C6 C1 118.9(6) . . ?
C5 C6 C7 132.4(6) . . ?
C1 C6 C7 108.7(5) . . ?
C12 C7 C8 118.6(6) . . ?
C12 C7 C6 109.3(5) . . ?
C8 C7 C6 132.1(6) . . ?
C9 C8 C7 117.6(6) . . ?
C9 C8 H8 121.2 . . ?
C7 C8 H8 121.2 . . ?
C10 C9 C8 121.6(6) . . ?
C10 C9 H9 119.2 . . ?
C8 C9 H9 119.2 . . ?
C9 C10 C11 121.5(7) . . ?
C9 C10 H10 119.3 . . ?
C11 C10 H10 119.3 . . ?
C12 C11 C10 116.4(6) . . ?
C12 C11 H11 121.8 . . ?
C10 C11 H11 121.8 . . ?
C11 C12 C7 124.2(6) . . ?
C11 C12 N1 125.8(5) . . ?
C7 C12 N1 110.0(5) . . ?
C14 C13 C18 120.2(5) . . ?
C14 C13 N1 120.8(5) . . ?
C18 C13 N1 118.7(4) . . ?
C13 C14 C15 119.9(5) . . ?
C13 C14 H14 120.1 . . ?
C15 C14 H14 120.1 . . ?
C16 C15 C14 119.6(5) . . ?
C16 C15 H15 120.2 . . ?
C14 C15 H15 120.2 . . ?
C15 C16 C17 121.0(5) . . ?
C15 C16 Br1 120.5(4) . . ?
C17 C16 Br1 118.5(4) . . ?
C18 C17 C16 118.8(5) . . ?
C18 C17 H17 120.6 . . ?
C16 C17 H17 120.6 . . ?
C17 C18 C13 120.5(5) . . ?
C17 C18 H18 119.8 . . ?
C13 C18 H18 119.8 . . ?
C20 C19 C24 122.1(5) . . ?
C20 C19 N1 119.9(5) . . ?
C24 C19 N1 118.0(5) . . ?
C19 C20 C21 118.4(6) . . ?
C19 C20 H20 120.8 . . ?
C21 C20 H20 120.8 . . ?
C22 C21 C20 119.1(5) . . ?
C22 C21 H21 120.4 . . ?
C20 C21 H21 120.4 . . ?
C23 C22 C21 122.3(5) . . ?
C23 C22 Br2 118.7(5) . . ?
C21 C22 Br2 118.9(4) . . ?
C22 C23 C24 118.9(6) . . ?
C22 C23 H23 120.6 . . ?
C24 C23 H23 120.6 . . ?
C23 C24 C19 119.2(6) . . ?
C23 C24 H24 120.4 . . ?
C19 C24 H24 120.4 . . ?
F6 P1 F4 174.2(4) . . ?
F6 P1 F2 91.4(4) . . ?
F4 P1 F2 93.5(4) . . ?
F6 P1 F3 94.0(3) . . ?
F4 P1 F3 89.0(3) . . ?
F2 P1 F3 93.9(3) . . ?
F6 P1 F1 87.4(3) . . ?
F4 P1 F1 87.6(4) . . ?
F2 P1 F1 177.9(3) . . ?
F3 P1 F1 87.9(3) . . ?
F6 P1 F5 89.5(3) . . ?
F4 P1 F5 87.4(3) . . ?
F2 P1 F5 87.1(3) . . ?
F3 P1 F5 176.3(3) . . ?
F1 P1 F5 91.2(3) . . ?

loop_
_geom_bond_atom_site_label_1
_geom_bond_atom_site_label_2
_geom_bond_distance
_geom_bond_site_symmetry_2
_geom_bond_publ_flag
Br1 C16 1.897(6) . ?
Br2 C22 1.913(5) . ?
N1 C13 1.508(6) . ?
N1 C12 1.515(7) . ?
N1 C1 1.518(7) . ?
N1 C19 1.519(6) . ?
C1 C2 1.380(8) . ?
C1 C6 1.383(8) . ?
C2 C3 1.390(8) . ?
C2 H2 0.9500 . ?
C3 C4 1.394(10) . ?
C3 H3 0.9500 . ?
C4 C5 1.392(10) . ?
C4 H4 0.9500 . ?
C5 C6 1.373(8) . ?
C5 H5 0.9500 . ?
C6 C7 1.454(8) . ?
C7 C12 1.380(7) . ?
C7 C8 1.399(8) . ?
C8 C9 1.382(10) . ?
C8 H8 0.9500 . ?
C9 C10 1.371(10) . ?
C9 H9 0.9500 . ?
C10 C11 1.380(9) . ?
C10 H10 0.9500 . ?
C11 C12 1.360(8) . ?
C11 H11 0.9500 . ?
C13 C14 1.378(7) . ?
C13 C18 1.388(7) . ?
C14 C15 1.379(8) . ?
C14 H14 0.9500 . ?
C15 C16 1.372(8) . ?
C15 H15 0.9500 . ?
C16 C17 1.398(8) . ?
C17 C18 1.365(7) . ?
C17 H17 0.9500 . ?
C18 H18 0.9500 . ?
C19 C20 1.370(7) . ?
C19 C24 1.377(7) . ?
C20 C21 1.391(7) . ?
C20 H20 0.9500 . ?
C21 C22 1.369(8) . ?
C21 H21 0.9500 . ?
C22 C23 1.366(8) . ?
C23 C24 1.376(7) . ?
C23 H23 0.9500 . ?
C24 H24 0.9500 . ?
P1 F6 1.527(4) . ?
P1 F4 1.542(5) . ?
P1 F2 1.542(5) . ?
P1 F3 1.568(5) . ?
P1 F1 1.588(5) . ?
P1 F5 1.588(5) . ?

loop_
_geom_torsion_atom_site_label_1
_geom_torsion_atom_site_label_2
_geom_torsion_atom_site_label_3
_geom_torsion_atom_site_label_4
_geom_torsion
_geom_torsion_site_symmetry_1
_geom_torsion_site_symmetry_2
_geom_torsion_site_symmetry_3
_geom_torsion_site_symmetry_4
_geom_torsion_publ_flag
C13 N1 C1 C2 -62.1(6) . . . . ?
C12 N1 C1 C2 178.4(5) . . . . ?
C19 N1 C1 C2 62.1(7) . . . . ?
C13 N1 C1 C6 116.2(5) . . . . ?
C12 N1 C1 C6 -3.4(5) . . . . ?
C19 N1 C1 C6 -119.6(5) . . . . ?
C6 C1 C2 C3 -0.9(8) . . . . ?
N1 C1 C2 C3 177.1(5) . . . . ?
C1 C2 C3 C4 -0.3(9) . . . . ?
C2 C3 C4 C5 0.0(10) . . . . ?
C3 C4 C5 C6 1.5(9) . . . . ?
C4 C5 C6 C1 -2.6(8) . . . . ?
C4 C5 C6 C7 176.9(6) . . . . ?
C2 C1 C6 C5 2.4(8) . . . . ?
N1 C1 C6 C5 -175.9(5) . . . . ?
C2 C1 C6 C7 -177.2(5) . . . . ?
N1 C1 C6 C7 4.5(6) . . . . ?
C5 C6 C7 C12 176.6(6) . . . . ?
C1 C6 C7 C12 -3.9(6) . . . . ?
C5 C6 C7 C8 -3.7(11) . . . . ?
C1 C6 C7 C8 175.8(6) . . . . ?
C12 C7 C8 C9 1.2(8) . . . . ?
C6 C7 C8 C9 -178.5(6) . . . . ?
C7 C8 C9 C10 -2.6(10) . . . . ?
C8 C9 C10 C11 2.2(11) . . . . ?
C9 C10 C11 C12 -0.3(9) . . . . ?
C10 C11 C12 C7 -1.0(9) . . . . ?
C10 C11 C12 N1 177.5(5) . . . . ?
C8 C7 C12 C11 0.6(8) . . . . ?
C6 C7 C12 C11 -179.7(5) . . . . ?
C8 C7 C12 N1 -178.1(5) . . . . ?
C6 C7 C12 N1 1.6(6) . . . . ?
C13 N1 C12 C11 68.3(7) . . . . ?
C1 N1 C12 C11 -177.7(5) . . . . ?
C19 N1 C12 C11 -57.4(7) . . . . ?
C13 N1 C12 C7 -113.0(5) . . . . ?
C1 N1 C12 C7 1.0(5) . . . . ?
C19 N1 C12 C7 121.3(5) . . . . ?
C12 N1 C13 C14 19.7(7) . . . . ?
C1 N1 C13 C14 -91.6(6) . . . . ?
C19 N1 C13 C14 143.2(5) . . . . ?
C12 N1 C13 C18 -166.7(5) . . . . ?
C1 N1 C13 C18 82.0(5) . . . . ?
C19 N1 C13 C18 -43.2(6) . . . . ?
C18 C13 C14 C15 -0.1(9) . . . . ?
N1 C13 C14 C15 173.4(5) . . . . ?
C13 C14 C15 C16 -1.1(9) . . . . ?
C14 C15 C16 C17 1.6(9) . . . . ?
C14 C15 C16 Br1 -177.3(5) . . . . ?
C15 C16 C17 C18 -1.1(9) . . . . ?
Br1 C16 C17 C18 177.9(5) . . . . ?
C16 C17 C18 C13 -0.1(9) . . . . ?
C14 C13 C18 C17 0.6(9) . . . . ?
N1 C13 C18 C17 -173.0(5) . . . . ?
C13 N1 C19 C20 141.6(5) . . . . ?
C12 N1 C19 C20 -91.8(6) . . . . ?
C1 N1 C19 C20 20.7(7) . . . . ?
C13 N1 C19 C24 -40.6(6) . . . . ?
C12 N1 C19 C24 86.1(6) . . . . ?
C1 N1 C19 C24 -161.5(5) . . . . ?
C24 C19 C20 C21 2.9(9) . . . . ?
N1 C19 C20 C21 -179.3(5) . . . . ?
C19 C20 C21 C22 -0.9(9) . . . . ?
C20 C21 C22 C23 -1.7(9) . . . . ?
C20 C21 C22 Br2 175.5(4) . . . . ?
C21 C22 C23 C24 2.3(9) . . . . ?
Br2 C22 C23 C24 -174.9(4) . . . . ?
C22 C23 C24 C19 -0.3(9) . . . . ?
C20 C19 C24 C23 -2.3(9) . . . . ?
N1 C19 C24 C23 179.9(5) . . . . ?
